data_7153762
loop_
_publ_author_name
'Nicolaou, Kyriacos C.'
'Valiulin, Roman A.'

_publ_section_title
;
 Synthesis and biological evaluation of new paclitaxel analogs and
 discovery of potent antitumor agents.
;
_journal_issue 25
_journal_name_full 'Organic &amp; biomolecular chemistry'
_journal_page_first 4154
_journal_page_last 4163
_journal_paper_doi 10.1039/c3ob40654g
_journal_volume 11
_journal_year 2013
_chemical_formula_sum 'C43 H57 N O15'
_chemical_formula_weight 827.90
_chemical_name_systematic
;
?
;
_space_group_IT_number 4
_symmetry_cell_setting monoclinic
_symmetry_space_group_name_Hall 'P 2yb'
_symmetry_space_group_name_H-M 'P 1 21 1'
_atom_sites_solution_hydrogens geom
_atom_sites_solution_primary direct
_atom_sites_solution_secondary difmap
_audit_creation_method SHELXL-97
_cell_angle_alpha 90.00
_cell_angle_beta 92.717(6)
_cell_angle_gamma 90.00
_cell_formula_units_Z 4
_cell_length_a 16.388(8)
_cell_length_b 10.033(5)
_cell_length_c 28.031(14)
_cell_measurement_reflns_used 2082
_cell_measurement_temperature 296(2)
_cell_measurement_theta_max 18.71
_cell_measurement_theta_min 2.38
_cell_volume 4604(4)
_computing_cell_refinement 'Bruker SAINT'
_computing_data_collection 'Bruker APEX2'
_computing_data_reduction 'Bruker SAINT'
_computing_molecular_graphics 'Bruker SHELXTL'
_computing_publication_material 'Bruker SHELXTL'
_computing_structure_refinement 'SHELXL-97 (Sheldrick, 2008)'
_computing_structure_solution 'SHELXS-97 (Sheldrick, 2008)'
_diffrn_ambient_temperature 296(2)
_diffrn_measured_fraction_theta_full 0.997
_diffrn_measured_fraction_theta_max 0.997
_diffrn_measurement_device_type 'Bruker APEX-I CCD'
_diffrn_measurement_method '\f and \w scans'
_diffrn_radiation_monochromator graphite
_diffrn_radiation_source 'fine-focus sealed tube'
_diffrn_radiation_type MoK\a
_diffrn_radiation_wavelength 0.71073
_diffrn_reflns_av_R_equivalents 0.1718
_diffrn_reflns_av_sigmaI/netI 0.3118
_diffrn_reflns_limit_h_max 19
_diffrn_reflns_limit_h_min -19
_diffrn_reflns_limit_k_max 11
_diffrn_reflns_limit_k_min -11
_diffrn_reflns_limit_l_max 33
_diffrn_reflns_limit_l_min -33
_diffrn_reflns_number 39913
_diffrn_reflns_theta_full 25.00
_diffrn_reflns_theta_max 25.00
_diffrn_reflns_theta_min 0.73
_exptl_absorpt_coefficient_mu 0.090
_exptl_absorpt_correction_T_max 0.9955
_exptl_absorpt_correction_T_min 0.9884
_exptl_absorpt_correction_type multi-scan
_exptl_absorpt_process_details 'SADABS (Sheldrick, 1999)'
_exptl_crystal_colour colourless
_exptl_crystal_density_diffrn 1.194
_exptl_crystal_density_meas ?
_exptl_crystal_density_method 'not measured'
_exptl_crystal_description Parallalepiped
_exptl_crystal_F_000 1768
_exptl_crystal_size_max 0.13
_exptl_crystal_size_mid 0.07
_exptl_crystal_size_min 0.05
_refine_diff_density_max 0.476
_refine_diff_density_min -0.358
_refine_diff_density_rms 0.091
_refine_ls_abs_structure_details 'Flack H D (1983), Acta Cryst. A39, 876-881'
_refine_ls_abs_structure_Flack -1(3)
_refine_ls_extinction_coef 0.0124(7)
_refine_ls_extinction_expression Fc^*^=kFc[1+0.001xFc^2^\l^3^/sin(2\q)]^-1/4^
_refine_ls_extinction_method SHELXL
_refine_ls_goodness_of_fit_ref 1.167
_refine_ls_hydrogen_treatment constr
_refine_ls_matrix_type full
_refine_ls_number_parameters 998
_refine_ls_number_reflns 16104
_refine_ls_number_restraints 1
_refine_ls_restrained_S_all 1.167
_refine_ls_R_factor_all 0.3611
_refine_ls_R_factor_gt 0.1245
_refine_ls_shift/su_max 2.352
_refine_ls_shift/su_mean 0.181
_refine_ls_structure_factor_coef Fsqd
_refine_ls_weighting_details 'calc w=1/[\s^2^(Fo^2^)+(0.1000P)^2^+0.0000P] where P=(Fo^2^+2Fc^2^)/3'
_refine_ls_weighting_scheme calc
_refine_ls_wR_factor_gt 0.2904
_refine_ls_wR_factor_ref 0.3775
_reflns_number_gt 3882
_reflns_number_total 16104
_reflns_threshold_expression >2sigma(I)
_cod_data_source_file c3ob40654g.cif
_cod_data_source_block av13_0m
_cod_depositor_comments
;
The following automatic conversions were performed:

'_symmetry_cell_setting' value 'Monoclinic' changed to 'monoclinic'
according to
/usr/data/users/saulius/automatic-downloads/retrospective/RSC/lib/dictionaries/cif_core.dic
dictionary named 'cif_core.dic' version 2.4.2 from
2011-04-26.

'_exptl_absorpt_correction_type' value 'Multi-scan'
changed to 'multi-scan' according to
/usr/data/users/saulius/automatic-downloads/retrospective/RSC/lib/dictionaries/cif_core.dic
dictionary named 'cif_core.dic' version 2.4.2 from 2011-04-26.

Automatic conversion script
Id: cif_fix_values 2281 2013-09-26 08:29:07Z andrius 

The following automatic conversions were performed:

'_exptl_crystal_density_meas' value 'not measured' was changed to '?'
- the value is perceived as not measured.

Automatic conversion script
Id: cif_fix_values 3008 2015-01-20 13:52:24Z robertas 
;
_cod_original_sg_symbol_H-M P2(1)
_cod_database_code 7153762

loop_
_symmetry_equiv_pos_as_xyz
'x, y, z'
'-x, y+1/2, -z'

loop_
_atom_site_label
_atom_site_type_symbol
_atom_site_fract_x
_atom_site_fract_y
_atom_site_fract_z
_atom_site_U_iso_or_equiv
_atom_site_adp_type
_atom_site_occupancy
_atom_site_symmetry_multiplicity
_atom_site_calc_flag
_atom_site_refinement_flags
O1A O 0.3414(5) 0.2257(9) 1.0199(3) 0.090(3) Uani 1 1 d .
H1A H 0.3699 0.1590 1.0238 0.136 Uiso 1 1 calc R
O2A O 0.5613(5) 0.3556(8) 0.9382(3) 0.078(3) Uani 1 1 d .
O3A O 0.4312(5) 0.4946(7) 0.8683(3) 0.068(3) Uani 1 1 d .
H3A H 0.4707 0.5113 0.8524 0.102 Uiso 1 1 calc R
O4A O 0.2477(5) 0.0446(9) 0.9570(3) 0.092(3) Uani 1 1 d .
O5A O 0.3030(5) 0.1733(7) 0.7670(2) 0.076(3) Uani 1 1 d .
H5A H 0.2736 0.1986 0.7443 0.114 Uiso 1 1 calc R
O6A O 0.4270(4) 0.2755(8) 0.8115(3) 0.073(3) Uani 1 1 d .
O7A O 0.4703(6) 0.0738(10) 0.7919(4) 0.119(4) Uani 1 1 d .
O8A O 0.2407(4) 0.5193(7) 0.8684(2) 0.051(2) Uani 1 1 d .
O9A O 0.2840(5) 0.6851(6) 0.8274(3) 0.075(3) Uani 1 1 d .
O10A O 0.1652(4) 0.7170(10) 0.9354(3) 0.096(3) Uani 1 1 d .
O11A O 0.3483(4) 0.6900(9) 1.0074(3) 0.074(3) Uani 1 1 d .
H11A H 0.3723 0.7220 1.0310 0.111 Uiso 1 1 calc R
O12A O 0.1826(6) 0.3286(10) 1.0386(4) 0.118(4) Uani 1 1 d .
O13A O 0.0989(5) 0.4974(9) 1.0503(3) 0.087(3) Uani 1 1 d .
N1A N 0.2210(6) 0.5411(10) 1.0347(3) 0.069(3) Uiso 1 1 d .
H1A1 H 0.2700 0.5123 1.0322 0.083 Uiso 1 1 calc R
C1A C 0.3620(6) 0.2901(11) 0.9785(3) 0.050(3) Uani 1 1 d .
H1A2 H 0.3228 0.3633 0.9739 0.059 Uiso 1 1 calc R
C2A C 0.4422(7) 0.3537(14) 0.9928(4) 0.082(5) Uani 1 1 d .
H2A1 H 0.4784 0.2884 1.0081 0.099 Uiso 1 1 calc R
H2A2 H 0.4339 0.4254 1.0153 0.099 Uiso 1 1 calc R
C3A C 0.4812(6) 0.4103(12) 0.9464(4) 0.061(4) Uani 1 1 d .
H3A1 H 0.4862 0.5072 0.9496 0.073 Uiso 1 1 calc R
C4A C 0.4481(6) 0.3790(10) 0.8969(4) 0.049(3) Uani 1 1 d .
C5A C 0.5348(7) 0.3244(13) 0.8890(5) 0.078(4) Uani 1 1 d .
H5A1 H 0.5357 0.2298 0.8819 0.094 Uiso 1 1 calc R
H5A2 H 0.5639 0.3744 0.8655 0.094 Uiso 1 1 calc R
C6A C 0.3696(6) 0.2936(9) 0.8908(4) 0.050(3) Uani 1 1 d .
H6A H 0.3261 0.3607 0.8892 0.060 Uiso 1 1 calc R
C7A C 0.3494(8) 0.2068(10) 0.9394(3) 0.061(4) Uani 1 1 d .
C8A C 0.2669(6) 0.1668(10) 0.9396(4) 0.046(3) Uani 1 1 d .
C9A C 0.2118(6) 0.2353(9) 0.9182(3) 0.041(3) Uani 1 1 d .
H9A H 0.1865 0.2925 0.9390 0.049 Uiso 1 1 calc R
C10A C 0.1788(6) 0.2480(9) 0.8718(5) 0.054(4) Uani 1 1 d .
C11A C 0.2084(6) 0.1608(10) 0.8289(4) 0.044(3) Uani 1 1 d .
C12A C 0.2772(6) 0.2378(10) 0.8110(4) 0.039(3) Uani 1 1 d .
C13A C 0.3625(6) 0.2311(10) 0.8427(3) 0.045(3) Uani 1 1 d .
H13A H 0.3729 0.1360 0.8481 0.054 Uiso 1 1 calc R
C14A C 0.2560(7) 0.3792(10) 0.8007(3) 0.055(4) Uani 1 1 d .
H14A H 0.3072 0.4279 0.8017 0.067 Uiso 1 1 calc R
H14B H 0.2348 0.3819 0.7678 0.067 Uiso 1 1 calc R
C15A C 0.2021(6) 0.4544(10) 0.8271(3) 0.036(3) Uani 1 1 d .
H15A H 0.1745 0.5210 0.8064 0.044 Uiso 1 1 calc R
C16A C 0.1367(8) 0.3652(11) 0.8513(5) 0.076(4) Uani 1 1 d .
H16A H 0.0988 0.3331 0.8257 0.091 Uiso 1 1 calc R
C17A C 0.2763(8) 0.6384(10) 0.8621(4) 0.059(4) Uani 1 1 d .
C18A C 0.3147(7) 0.6740(12) 0.9092(4) 0.066(4) Uani 1 1 d .
H18A H 0.3474 0.7539 0.9064 0.079 Uiso 1 1 calc R
H18B H 0.3504 0.6024 0.9206 0.079 Uiso 1 1 calc R
C19A C 0.2386(9) 0.7014(15) 0.9501(6) 0.118(6) Uani 1 1 d .
C20A C 0.2737(6) 0.7478(11) 1.0011(4) 0.052(3) Uani 1 1 d .
H20A H 0.2756 0.8450 1.0044 0.062 Uiso 1 1 calc R
C21A C 0.2133(7) 0.6830(13) 1.0332(4) 0.067(4) Uani 1 1 d .
H21A H 0.1577 0.7060 1.0216 0.080 Uiso 1 1 calc R
C22A C 0.1696(8) 0.4533(11) 1.0390(5) 0.064(4) Uani 1 1 d .
C23A C 0.0240(7) 0.4152(12) 1.0558(4) 0.061(4) Uani 1 1 d .
C24A C 0.0367(9) 0.326(2) 1.0972(6) 0.170(9) Uani 1 1 d .
H24A H -0.0150 0.3047 1.1100 0.255 Uiso 1 1 calc R
H24B H 0.0709 0.3693 1.1213 0.255 Uiso 1 1 calc R
H24C H 0.0627 0.2453 1.0874 0.255 Uiso 1 1 calc R
C25A C -0.0347(10) 0.4993(17) 1.0701(8) 0.187(10) Uani 1 1 d .
H25A H -0.0724 0.4512 1.0888 0.281 Uiso 1 1 calc R
H25B H -0.0633 0.5370 1.0426 0.281 Uiso 1 1 calc R
H25C H -0.0099 0.5695 1.0891 0.281 Uiso 1 1 calc R
C26A C 0.0074(14) 0.330(3) 1.0124(7) 0.229(13) Uani 1 1 d .
H26A H 0.0185 0.3806 0.9843 0.344 Uiso 1 1 calc R
H26B H -0.0487 0.3029 1.0109 0.344 Uiso 1 1 calc R
H26C H 0.0420 0.2530 1.0141 0.344 Uiso 1 1 calc R
C27A C 0.4140(7) 0.0851(12) 0.9422(4) 0.075(4) Uani 1 1 d .
H27A H 0.4076 0.0358 0.9711 0.113 Uiso 1 1 calc R
H27B H 0.4685 0.1199 0.9419 0.113 Uiso 1 1 calc R
H27C H 0.4042 0.0274 0.9152 0.113 Uiso 1 1 calc R
C28A C 0.1401(7) 0.1356(12) 0.7895(4) 0.074(4) Uani 1 1 d .
H28A H 0.1579 0.0686 0.7678 0.111 Uiso 1 1 calc R
H28B H 0.1288 0.2168 0.7723 0.111 Uiso 1 1 calc R
H28C H 0.0915 0.1057 0.8040 0.111 Uiso 1 1 calc R
C29A C 0.2260(9) 0.0165(10) 0.8528(5) 0.102(5) Uani 1 1 d .
H29A H 0.2605 0.0269 0.8812 0.153 Uiso 1 1 calc R
H29B H 0.2527 -0.0396 0.8306 0.153 Uiso 1 1 calc R
H29C H 0.1753 -0.0235 0.8609 0.153 Uiso 1 1 calc R
C30A C 0.4767(8) 0.1940(15) 0.7864(5) 0.084(5) Uani 1 1 d .
C31A C 0.5299(4) 0.2746(10) 0.7581(3) 0.099(6) Uani 1 1 d G
C32A C 0.5870(5) 0.2055(10) 0.7325(3) 0.111(6) Uani 1 1 d G
H32A H 0.5863 0.1129 0.7319 0.134 Uiso 1 1 calc R
C33A C 0.6451(5) 0.2750(14) 0.7078(3) 0.158(10) Uani 1 1 d G
H33A H 0.6833 0.2287 0.6908 0.190 Uiso 1 1 calc R
C34A C 0.6461(6) 0.4135(14) 0.7087(3) 0.220(12) Uani 1 1 d G
H34A H 0.6850 0.4599 0.6922 0.263 Uiso 1 1 calc R
C35A C 0.5890(8) 0.4826(10) 0.7343(4) 0.203(10) Uani 1 1 d G
H35A H 0.5897 0.5753 0.7349 0.243 Uiso 1 1 calc R
C36A C 0.5309(6) 0.4132(9) 0.7590(3) 0.097(5) Uani 1 1 d G
H36A H 0.4928 0.4594 0.7760 0.117 Uiso 1 1 calc R
C37A C 0.0880(7) 0.4453(12) 0.8843(4) 0.077(4) Uani 1 1 d .
H37A H 0.1240 0.4862 0.9081 0.116 Uiso 1 1 calc R
H37B H 0.0502 0.3881 0.8997 0.116 Uiso 1 1 calc R
H37C H 0.0584 0.5131 0.8666 0.116 Uiso 1 1 calc R
C38A C 0.2290(5) 0.7438(12) 1.0764(3) 0.085(5) Uani 1 1 d G
C39A C 0.2594(7) 0.6714(12) 1.1156(4) 0.180(11) Uani 1 1 d G
H39A H 0.2756 0.5833 1.1118 0.217 Uiso 1 1 calc R
C40A C 0.2655(8) 0.7306(18) 1.1604(3) 0.248(12) Uani 1 1 d G
H40A H 0.2858 0.6821 1.1867 0.297 Uiso 1 1 calc R
C41A C 0.2413(9) 0.8622(18) 1.1661(4) 0.31(2) Uani 1 1 d G
H41A H 0.2454 0.9018 1.1961 0.377 Uiso 1 1 calc R
C42A C 0.2109(10) 0.9346(14) 1.1269(5) 0.322(18) Uani 1 1 d G
H42A H 0.1947 1.0226 1.1306 0.387 Uiso 1 1 calc R
C43A C 0.2048(7) 0.8754(12) 1.0820(4) 0.186(9) Uani 1 1 d G
H43A H 0.1845 0.9238 1.0558 0.223 Uiso 1 1 calc R
O1B O 0.1667(5) 0.7325(9) 0.4746(2) 0.070(3) Uani 1 1 d .
H1B H 0.2148 0.7505 0.4709 0.104 Uiso 1 1 calc R
O2B O -0.0574(5) 0.8454(9) 0.5619(3) 0.091(3) Uani 1 1 d .
O3B O 0.0682(4) 0.9897(7) 0.6294(3) 0.067(3) Uani 1 1 d .
H3B H 0.0297 1.0082 0.6458 0.101 Uiso 1 1 calc R
O4B O 0.2443(6) 0.5479(8) 0.5433(4) 0.106(4) Uani 1 1 d .
O5B O 0.1940(5) 0.6638(8) 0.7321(3) 0.079(3) Uani 1 1 d .
H5B H 0.1608 0.7106 0.7453 0.118 Uiso 1 1 calc R
O6B O 0.0743(4) 0.7745(7) 0.6870(3) 0.062(2) Uani 1 1 d .
O7B O 0.0232(6) 0.5799(10) 0.7053(4) 0.113(4) Uani 1 1 d .
O8B O 0.2632(5) 1.0154(6) 0.6276(2) 0.052(2) Uani 1 1 d .
O9B O 0.2247(5) 1.2016(7) 0.6764(3) 0.066(3) Uani 1 1 d .
O10B O 0.3168(5) 1.2272(8) 0.5678(3) 0.079(3) Uani 1 1 d .
O11B O 0.1441(4) 1.1846(7) 0.4978(3) 0.062(2) Uani 1 1 d .
H11B H 0.1194 1.2347 0.4791 0.093 Uiso 1 1 calc R
O12B O 0.3995(5) 0.9913(8) 0.4511(4) 0.100(4) Uani 1 1 d .
O13B O 0.3073(7) 0.8182(8) 0.4571(5) 0.144(5) Uani 1 1 d .
N1B N 0.2669(6) 1.0361(10) 0.4678(3) 0.070(3) Uiso 1 1 d .
H1B1 H 0.2175 1.0167 0.4742 0.084 Uiso 1 1 calc R
C1B C 0.1415(8) 0.7936(12) 0.5153(5) 0.079(5) Uani 1 1 d .
H1B2 H 0.1782 0.8691 0.5220 0.095 Uiso 1 1 calc R
C2B C 0.0518(7) 0.8510(13) 0.5098(4) 0.074(4) Uani 1 1 d .
H2B1 H 0.0514 0.9182 0.4849 0.089 Uiso 1 1 calc R
H2B2 H 0.0165 0.7792 0.4982 0.089 Uiso 1 1 calc R
C3B C 0.0146(6) 0.9092(12) 0.5503(4) 0.047(3) Uani 1 1 d .
H3B1 H 0.0064 1.0053 0.5462 0.056 Uiso 1 1 calc R
C4B C 0.0501(6) 0.8742(12) 0.6031(5) 0.065(4) Uani 1 1 d .
C5B C -0.0314(7) 0.8075(12) 0.6113(4) 0.065(4) Uani 1 1 d .
H5B1 H -0.0277 0.7120 0.6165 0.078 Uiso 1 1 calc R
H5B2 H -0.0626 0.8501 0.6356 0.078 Uiso 1 1 calc R
C6B C 0.1318(6) 0.7887(12) 0.6081(4) 0.054(4) Uani 1 1 d .
H6B H 0.1777 0.8512 0.6078 0.065 Uiso 1 1 calc R
C7B C 0.1413(6) 0.6940(11) 0.5683(4) 0.052(3) Uiso 1 1 d .
C8B C 0.2356(7) 0.6379(9) 0.5633(4) 0.052(4) Uani 1 1 d .
C9B C 0.3056(6) 0.7263(12) 0.5855(4) 0.054(4) Uani 1 1 d .
H9B H 0.3354 0.7762 0.5645 0.065 Uiso 1 1 calc R
C10B C 0.3268(7) 0.7371(11) 0.6313(4) 0.050(3) Uani 1 1 d .
C11B C 0.2835(8) 0.6518(11) 0.6690(4) 0.064(4) Uani 1 1 d .
C12B C 0.2135(8) 0.7234(11) 0.6878(4) 0.053(3) Uani 1 1 d .
C13B C 0.1396(7) 0.7068(13) 0.6597(4) 0.071(4) Uani 1 1 d .
H13B H 0.1271 0.6120 0.6551 0.085 Uiso 1 1 calc R
C14B C 0.2411(6) 0.8801(10) 0.7046(4) 0.050(3) Uani 1 1 d .
H14C H 0.2674 0.8771 0.7363 0.060 Uiso 1 1 calc R
H14D H 0.1925 0.9347 0.7062 0.060 Uiso 1 1 calc R
C15B C 0.3072(6) 0.9535(11) 0.6657(5) 0.064(4) Uani 1 1 d .
H15B H 0.3362 1.0243 0.6836 0.077 Uiso 1 1 calc R
C16B C 0.3712(6) 0.8600(10) 0.6486(4) 0.040(3) Uani 1 1 d .
H16B H 0.4063 0.8346 0.6763 0.048 Uiso 1 1 calc R
C17B C 0.2258(6) 1.1399(11) 0.6359(5) 0.067(4) Uani 1 1 d .
C18B C 0.2002(7) 1.2001(10) 0.5847(4) 0.063(4) Uani 1 1 d .
H18C H 0.1573 1.1432 0.5711 0.075 Uiso 1 1 calc R
H18D H 0.1754 1.2861 0.5902 0.075 Uiso 1 1 calc R
C19B C 0.2510(6) 1.2174(10) 0.5522(3) 0.028(2) Uiso 1 1 d .
C20B C 0.2249(6) 1.2303(12) 0.5058(4) 0.053(3) Uani 1 1 d .
H20B H 0.2210 1.3268 0.5009 0.063 Uiso 1 1 calc R
C21B C 0.2866(7) 1.1822(11) 0.4679(4) 0.063(4) Uani 1 1 d .
H21B H 0.3419 1.1930 0.4822 0.075 Uiso 1 1 calc R
C22B C 0.3191(8) 0.9221(18) 0.4586(5) 0.084(5) Uani 1 1 d .
C23B C 0.4701(8) 0.9015(16) 0.4450(6) 0.098(5) Uani 1 1 d .
C24B C 0.4621(14) 0.812(2) 0.4045(8) 0.200(11) Uani 1 1 d .
H24D H 0.4698 0.8606 0.3756 0.300 Uiso 1 1 calc R
H24E H 0.4086 0.7725 0.4032 0.300 Uiso 1 1 calc R
H24F H 0.5026 0.7429 0.4079 0.300 Uiso 1 1 calc R
C25B C 0.5412(9) 1.0180(19) 0.4446(9) 0.248(14) Uani 1 1 d .
H25D H 0.5500 1.0536 0.4762 0.372 Uiso 1 1 calc R
H25E H 0.5237 1.0881 0.4231 0.372 Uiso 1 1 calc R
H25F H 0.5911 0.9801 0.4342 0.372 Uiso 1 1 calc R
C26B C 0.4882(11) 0.826(2) 0.4912(7) 0.200(11) Uani 1 1 d .
H26D H 0.4469 0.7593 0.4951 0.300 Uiso 1 1 calc R
H26E H 0.4885 0.8867 0.5176 0.300 Uiso 1 1 calc R
H26F H 0.5406 0.7835 0.4901 0.300 Uiso 1 1 calc R
C27B C 0.0840(8) 0.5743(11) 0.5578(5) 0.088(5) Uani 1 1 d .
H27D H 0.0325 0.6059 0.5445 0.133 Uiso 1 1 calc R
H27E H 0.0755 0.5270 0.5869 0.133 Uiso 1 1 calc R
H27F H 0.1083 0.5157 0.5355 0.133 Uiso 1 1 calc R
C28B C 0.2614(7) 0.5091(11) 0.6573(4) 0.064(4) Uani 1 1 d .
H28D H 0.2040 0.4959 0.6609 0.096 Uiso 1 1 calc R
H28E H 0.2919 0.4506 0.6785 0.096 Uiso 1 1 calc R
H28F H 0.2744 0.4901 0.6249 0.096 Uiso 1 1 calc R
C29B C 0.3565(8) 0.6295(12) 0.7097(4) 0.080(5) Uani 1 1 d .
H29D H 0.3563 0.7012 0.7323 0.120 Uiso 1 1 calc R
H29E H 0.4081 0.6274 0.6948 0.120 Uiso 1 1 calc R
H29F H 0.3482 0.5465 0.7258 0.120 Uiso 1 1 calc R
C30B C 0.0219(8) 0.6992(15) 0.7095(5) 0.078(5) Uani 1 1 d .
C31B C -0.0328(5) 0.7719(11) 0.7404(3) 0.105(6) Uani 1 1 d G
C32B C -0.0349(7) 0.9104(11) 0.7404(4) 0.118(7) Uani 1 1 d G
H32B H 0.0019 0.9582 0.7227 0.142 Uiso 1 1 calc R
C33B C -0.0918(8) 0.9774(11) 0.7666(5) 0.156(9) Uani 1 1 d G
H33B H -0.0932 1.0701 0.7666 0.187 Uiso 1 1 calc R
C34B C -0.1468(7) 0.9060(16) 0.7930(4) 0.210(12) Uani 1 1 d G
H34B H -0.1849 0.9509 0.8105 0.253 Uiso 1 1 calc R
C35B C -0.1447(6) 0.7675(16) 0.7930(4) 0.186(10) Uani 1 1 d G
H35B H -0.1815 0.7197 0.8106 0.223 Uiso 1 1 calc R
C36B C -0.0877(7) 0.7004(11) 0.7668(4) 0.173(9) Uani 1 1 d G
H36B H -0.0864 0.6077 0.7668 0.208 Uiso 1 1 calc R
C37B C 0.4249(8) 0.9417(12) 0.6138(4) 0.076(5) Uani 1 1 d .
H37D H 0.3927 0.9643 0.5855 0.114 Uiso 1 1 calc R
H37E H 0.4709 0.8889 0.6054 0.114 Uiso 1 1 calc R
H37F H 0.4439 1.0219 0.6294 0.114 Uiso 1 1 calc R
C38B C 0.2842(5) 1.2501(11) 0.4176(3) 0.092(6) Uani 1 1 d G
C39B C 0.2443(7) 1.1884(12) 0.3787(4) 0.119(6) Uani 1 1 d G
H39B H 0.2259 1.1011 0.3813 0.142 Uiso 1 1 calc R
C40B C 0.2318(8) 1.2572(18) 0.3360(3) 0.251(15) Uani 1 1 d G
H40B H 0.2050 1.2159 0.3099 0.301 Uiso 1 1 calc R
C41B C 0.2591(10) 1.3877(19) 0.3321(4) 0.280(17) Uani 1 1 d G
H41B H 0.2508 1.4337 0.3035 0.336 Uiso 1 1 calc R
C42B C 0.2991(11) 1.4494(14) 0.3710(6) 0.354(19) Uani 1 1 d G
H42B H 0.3174 1.5367 0.3684 0.425 Uiso 1 1 calc R
C43B C 0.3116(8) 1.3806(12) 0.4137(4) 0.368(15) Uani 1 1 d G
H43B H 0.3383 1.4219 0.4398 0.442 Uiso 1 1 calc R
OW1 O 0.5582(10) 0.6835(17) 0.8851(6) 0.079(5) Uiso 0.50 1 d P
OW2 O -0.0629(9) 1.1688(17) 0.6138(6) 0.072(5) Uiso 0.50 1 d P
OW3 O 0.4467(12) -0.1759(19) 0.8321(7) 0.103(7) Uiso 0.50 1 d P
OW4 O 0.0609(14) 0.339(2) 0.6660(8) 0.129(8) Uiso 0.50 1 d P

loop_
_atom_site_aniso_label
_atom_site_aniso_U_11
_atom_site_aniso_U_22
_atom_site_aniso_U_33
_atom_site_aniso_U_23
_atom_site_aniso_U_13
_atom_site_aniso_U_12
O1A 0.107(7) 0.078(6) 0.088(6) 0.035(5) 0.018(5) 0.025(6)
O2A 0.070(6) 0.093(6) 0.071(6) 0.004(5) -0.003(5) -0.002(5)
O3A 0.072(5) 0.048(5) 0.084(6) 0.032(4) 0.006(5) 0.000(4)
O4A 0.096(6) 0.093(6) 0.089(6) 0.050(5) 0.027(5) 0.021(6)
O5A 0.135(7) 0.056(5) 0.035(5) -0.001(4) -0.013(5) -0.001(5)
O6A 0.066(5) 0.089(6) 0.062(5) 0.023(5) -0.009(4) -0.028(5)
O7A 0.150(9) 0.077(7) 0.133(9) -0.003(7) 0.047(7) 0.013(7)
O8A 0.034(4) 0.054(5) 0.065(5) 0.009(4) -0.015(4) 0.007(4)
O9A 0.137(7) 0.012(4) 0.072(6) 0.006(4) -0.030(5) -0.021(4)
O10A 0.031(4) 0.109(7) 0.143(8) -0.029(6) -0.038(4) 0.016(5)
O11A 0.061(5) 0.114(7) 0.046(5) -0.003(5) -0.010(4) -0.006(5)
O12A 0.087(7) 0.102(8) 0.168(10) 0.012(7) 0.050(7) 0.006(6)
O13A 0.066(6) 0.078(6) 0.116(8) -0.009(6) 0.001(5) 0.010(5)
C1A 0.046(6) 0.081(8) 0.023(6) 0.023(6) 0.019(5) 0.004(6)
C2A 0.066(9) 0.106(11) 0.074(10) 0.032(9) -0.003(8) -0.013(9)
C3A 0.035(6) 0.062(8) 0.082(9) -0.002(7) -0.029(6) 0.014(6)
C4A 0.047(7) 0.033(6) 0.065(8) -0.009(6) -0.007(6) 0.004(6)
C5A 0.091(10) 0.070(9) 0.072(10) -0.008(8) -0.024(8) 0.013(8)
C6A 0.054(7) 0.020(5) 0.073(8) -0.003(5) -0.030(6) -0.009(5)
C7A 0.130(10) 0.029(6) 0.024(6) -0.007(5) 0.010(6) -0.014(7)
C8A 0.025(5) 0.036(6) 0.077(8) 0.034(6) -0.006(5) -0.005(5)
C9A 0.076(7) 0.014(5) 0.034(6) 0.005(5) 0.012(6) -0.016(6)
C10A 0.037(6) 0.012(5) 0.113(10) 0.000(6) 0.012(6) 0.006(5)
C11A 0.043(6) 0.033(6) 0.056(7) -0.006(6) -0.012(5) 0.007(6)
C12A 0.045(6) 0.027(5) 0.044(7) 0.004(5) -0.012(5) 0.005(5)
C13A 0.064(7) 0.026(5) 0.044(7) 0.006(5) -0.005(6) -0.020(6)
C14A 0.098(9) 0.051(7) 0.017(6) 0.003(6) 0.000(6) 0.003(7)
C15A 0.049(6) 0.036(6) 0.024(6) 0.000(5) -0.004(5) -0.008(5)
C16A 0.091(10) 0.038(7) 0.099(10) -0.013(7) 0.011(8) -0.027(7)
C17A 0.114(10) 0.017(5) 0.045(8) 0.006(6) -0.015(7) -0.014(7)
C18A 0.070(8) 0.065(8) 0.063(8) -0.023(7) 0.016(7) -0.005(7)
C19A 0.084(10) 0.087(11) 0.184(16) 0.017(11) 0.019(11) -0.030(10)
C20A 0.049(7) 0.039(6) 0.067(8) -0.014(6) -0.013(6) -0.004(6)
C21A 0.062(8) 0.092(10) 0.048(7) 0.013(8) 0.019(6) 0.005(8)
C22A 0.062(8) 0.024(6) 0.106(11) 0.003(7) 0.003(8) 0.011(7)
C23A 0.052(8) 0.053(8) 0.078(9) -0.002(7) 0.011(7) -0.002(7)
C24A 0.081(10) 0.30(2) 0.128(13) 0.133(15) -0.017(10) -0.060(13)
C25A 0.111(14) 0.096(14) 0.36(3) 0.041(17) 0.081(17) -0.003(12)
C26A 0.24(2) 0.30(3) 0.143(19) 0.00(2) 0.011(18) -0.14(2)
C27A 0.070(8) 0.082(8) 0.074(9) 0.050(7) -0.002(7) 0.049(7)
C28A 0.080(9) 0.072(9) 0.070(9) -0.021(7) 0.008(7) -0.026(8)
C29A 0.190(15) 0.008(6) 0.108(11) -0.027(7) 0.012(10) 0.014(8)
C30A 0.092(9) 0.084(10) 0.083(9) 0.016(9) 0.058(7) 0.034(9)
C31A 0.062(8) 0.144(14) 0.093(11) -0.013(11) 0.029(8) 0.001(10)
C32A 0.110(11) 0.139(13) 0.085(11) -0.050(10) 0.003(9) -0.065(11)
C33A 0.077(10) 0.35(3) 0.055(9) 0.069(14) 0.040(8) 0.025(15)
C34A 0.25(2) 0.34(3) 0.069(11) 0.085(16) 0.054(13) -0.14(2)
C35A 0.30(2) 0.25(2) 0.067(11) 0.039(14) 0.090(13) -0.13(2)
C36A 0.129(13) 0.083(10) 0.082(11) 0.024(9) 0.023(10) 0.005(10)
C37A 0.075(9) 0.074(9) 0.085(10) -0.033(8) 0.023(8) 0.024(8)
C38A 0.068(8) 0.119(12) 0.066(10) -0.015(10) 0.003(7) 0.018(9)
C39A 0.183(17) 0.31(3) 0.039(9) 0.012(16) -0.044(10) 0.02(2)
C40A 0.181(17) 0.20(2) 0.35(3) 0.12(2) -0.179(18) -0.028(18)
C41A 0.19(2) 0.65(7) 0.108(18) 0.06(3) 0.014(16) 0.16(3)
C42A 0.27(3) 0.31(3) 0.38(4) -0.02(4) -0.01(3) 0.19(3)
C43A 0.26(2) 0.145(17) 0.146(16) -0.044(15) -0.115(16) 0.079(17)
O1B 0.087(6) 0.087(6) 0.033(5) -0.019(5) -0.012(4) 0.013(6)
O2B 0.040(5) 0.116(8) 0.115(8) -0.045(7) -0.011(5) -0.016(5)
O3B 0.052(5) 0.049(5) 0.100(7) -0.025(5) -0.007(5) -0.005(4)
O4B 0.120(7) 0.037(5) 0.154(9) -0.038(6) -0.058(6) 0.039(5)
O5B 0.058(5) 0.064(6) 0.115(7) 0.023(6) 0.004(5) -0.014(5)
O6B 0.057(5) 0.052(5) 0.078(6) 0.011(4) 0.016(4) -0.011(4)
O7B 0.136(8) 0.086(7) 0.118(9) 0.003(7) 0.014(7) -0.042(7)
O8B 0.089(6) 0.017(4) 0.048(5) 0.013(4) -0.016(4) -0.015(4)
O9B 0.097(6) 0.044(5) 0.059(5) -0.028(4) 0.018(5) -0.006(5)
O10B 0.114(7) 0.042(5) 0.083(6) 0.029(5) 0.002(5) -0.012(5)
O11B 0.055(5) 0.050(5) 0.080(6) 0.008(5) -0.010(4) 0.000(4)
O12B 0.046(5) 0.050(5) 0.207(10) 0.020(6) 0.041(6) 0.006(5)
O13B 0.136(9) 0.016(4) 0.285(14) -0.026(7) 0.082(9) -0.025(5)
C1B 0.089(10) 0.039(7) 0.102(12) 0.012(8) -0.058(9) 0.006(7)
C2B 0.070(9) 0.081(10) 0.069(10) 0.022(8) -0.020(7) 0.001(8)
C3B 0.031(6) 0.052(7) 0.058(8) -0.005(6) 0.010(6) -0.004(6)
C4B 0.030(7) 0.058(8) 0.106(11) -0.028(8) -0.001(7) 0.009(7)
C5B 0.069(9) 0.053(8) 0.071(10) -0.003(7) -0.005(7) -0.016(7)
C6B 0.045(7) 0.062(8) 0.055(8) -0.010(7) 0.003(6) -0.013(7)
C8B 0.095(9) 0.003(5) 0.057(8) -0.003(5) 0.002(7) 0.007(6)
C9B 0.017(5) 0.073(8) 0.071(8) -0.009(7) -0.003(5) 0.008(6)
C10B 0.062(7) 0.047(7) 0.041(7) -0.011(6) -0.012(6) 0.009(7)
C11B 0.107(10) 0.041(7) 0.042(8) 0.025(6) -0.005(7) 0.004(8)
C12B 0.090(9) 0.044(7) 0.025(6) 0.022(6) 0.011(6) -0.001(7)
C13B 0.082(9) 0.071(9) 0.057(9) 0.005(7) -0.015(7) -0.055(8)
C14B 0.046(7) 0.048(7) 0.054(8) 0.017(6) -0.010(6) -0.017(6)
C15B 0.029(7) 0.038(7) 0.123(12) -0.007(8) -0.019(7) -0.015(6)
C16B 0.023(5) 0.052(7) 0.043(7) -0.002(6) -0.016(5) -0.017(6)
C17B 0.039(7) 0.037(7) 0.124(12) 0.026(8) -0.006(8) -0.013(6)
C18B 0.092(9) 0.021(6) 0.069(9) -0.002(6) -0.056(7) 0.008(6)
C20B 0.044(7) 0.049(7) 0.062(8) -0.002(7) -0.025(6) 0.019(6)
C21B 0.052(7) 0.047(7) 0.085(10) 0.016(7) -0.036(7) -0.005(7)
C22B 0.041(8) 0.130(13) 0.080(10) -0.004(10) -0.001(7) 0.021(10)
C23B 0.059(9) 0.105(11) 0.132(13) -0.033(10) 0.010(9) 0.056(9)
C24B 0.22(2) 0.17(2) 0.21(2) -0.006(19) 0.050(19) -0.009(19)
C25B 0.069(11) 0.120(16) 0.57(4) -0.02(2) 0.150(17) -0.024(12)
C26B 0.122(14) 0.34(3) 0.141(15) 0.158(17) 0.012(12) 0.087(17)
C27B 0.092(11) 0.029(7) 0.144(14) -0.008(8) 0.002(10) -0.020(7)
C28B 0.049(7) 0.060(8) 0.084(9) -0.009(7) 0.015(7) -0.015(7)
C29B 0.112(11) 0.049(8) 0.075(10) 0.016(7) -0.029(8) -0.005(8)
C30B 0.065(9) 0.076(11) 0.091(11) 0.006(10) -0.019(8) -0.007(9)
C31B 0.081(10) 0.162(17) 0.074(11) 0.002(12) 0.012(9) -0.008(13)
C32B 0.142(16) 0.091(12) 0.120(15) 0.006(12) -0.010(12) 0.020(12)
C33B 0.20(2) 0.148(19) 0.119(16) -0.023(14) 0.055(15) -0.026(17)
C34B 0.28(3) 0.17(2) 0.18(2) 0.00(2) -0.05(2) 0.03(2)
C35B 0.174(18) 0.18(2) 0.21(2) 0.064(18) 0.100(16) -0.041(18)
C36B 0.117(11) 0.26(2) 0.150(15) -0.014(17) 0.100(11) -0.091(15)
C37B 0.080(10) 0.059(8) 0.089(10) -0.010(8) -0.009(8) -0.008(8)
C38B 0.049(7) 0.172(16) 0.057(9) 0.016(10) 0.022(7) 0.030(10)
C39B 0.124(12) 0.138(15) 0.095(13) -0.043(12) 0.011(11) 0.065(12)
C40B 0.36(3) 0.28(3) 0.11(2) -0.03(2) 0.02(2) 0.19(3)
C41B 0.28(3) 0.51(5) 0.053(12) 0.13(2) 0.027(14) 0.19(3)
C42B 0.46(5) 0.29(2) 0.31(3) 0.28(2) -0.06(3) -0.10(3)
C43B 0.29(3) 0.39(2) 0.41(3) 0.37(2) -0.12(2) -0.18(2)

loop_
_atom_type_symbol
_atom_type_description
_atom_type_scat_dispersion_real
_atom_type_scat_dispersion_imag
_atom_type_scat_source
C C 0.0033 0.0016 'International Tables Vol C Tables 4.2.6.8 and 6.1.1.4'
H H 0.0000 0.0000 'International Tables Vol C Tables 4.2.6.8 and 6.1.1.4'
N N 0.0061 0.0033 'International Tables Vol C Tables 4.2.6.8 and 6.1.1.4'
O O 0.0106 0.0060 'International Tables Vol C Tables 4.2.6.8 and 6.1.1.4'

loop_
_geom_angle_atom_site_label_1
_geom_angle_atom_site_label_2
_geom_angle_atom_site_label_3
_geom_angle
C3A O2A C5A 90.0(8)
C30A O6A C13A 125.8(9)
C17A O8A C15A 118.1(8)
C22A O13A C23A 125.9(10)
C22A N1A C21A 131.1(11)
O1A C1A C7A 110.4(10)
O1A C1A C2A 102.6(9)
C7A C1A C2A 124.4(10)
C1A C2A C3A 108.4(9)
O2A C3A C4A 93.8(8)
O2A C3A C2A 113.5(9)
C4A C3A C2A 122.9(10)
O3A C4A C3A 113.7(9)
O3A C4A C6A 104.4(8)
C3A C4A C6A 118.8(9)
O3A C4A C5A 111.2(9)
C3A C4A C5A 84.9(8)
C6A C4A C5A 123.5(9)
O2A C5A C4A 91.3(9)
C13A C6A C4A 111.3(9)
C13A C6A C7A 120.8(8)
C4A C6A C7A 113.3(9)
C1A C7A C8A 105.9(9)
C1A C7A C6A 107.7(8)
C8A C7A C6A 112.4(9)
C1A C7A C27A 110.1(10)
C8A C7A C27A 114.3(9)
C6A C7A C27A 106.2(8)
C9A C8A O4A 119.2(9)
C9A C8A C7A 120.4(10)
O4A C8A C7A 119.7(9)
C8A C9A C10A 137.1(11)
C9A C10A C16A 126.5(10)
C9A C10A C11A 122.8(9)
C16A C10A C11A 107.5(10)
C12A C11A C28A 112.4(9)
C12A C11A C10A 103.6(8)
C28A C11A C10A 113.2(8)
C12A C11A C29A 119.1(9)
C28A C11A C29A 104.9(9)
C10A C11A C29A 103.5(8)
C14A C12A O5A 109.2(8)
C14A C12A C11A 113.0(9)
O5A C12A C11A 108.0(8)
C14A C12A C13A 109.5(8)
O5A C12A C13A 99.6(7)
C11A C12A C13A 116.5(8)
O6A C13A C6A 112.5(8)
O6A C13A C12A 106.7(7)
C6A C13A C12A 120.5(8)
C15A C14A C12A 124.0(9)
C14A C15A O8A 113.7(9)
C14A C15A C16A 112.4(9)
O8A C15A C16A 101.1(8)
C10A C16A C37A 116.4(11)
C10A C16A C15A 107.9(10)
C37A C16A C15A 111.0(9)
O9A C17A O8A 124.6(11)
O9A C17A C18A 129.0(11)
O8A C17A C18A 105.4(9)
C17A C18A C19A 109.6(10)
O10A C19A C20A 123.9(13)
O10A C19A C18A 120.1(14)
C20A C19A C18A 113.3(10)
O11A C20A C21A 110.4(10)
O11A C20A C19A 106.2(9)
C21A C20A C19A 101.0(9)
C38A C21A N1A 113.9(10)
C38A C21A C20A 103.5(10)
N1A C21A C20A 112.7(10)
N1A C22A O13A 113.8(11)
N1A C22A O12A 126.1(13)
O13A C22A O12A 119.5(12)
C25A C23A O13A 106.6(11)
C25A C23A C26A 119.4(16)
O13A C23A C26A 110.3(12)
C25A C23A C24A 102.8(13)
O13A C23A C24A 109.3(10)
C26A C23A C24A 107.9(15)
O7A C30A O6A 117.9(12)
O7A C30A C31A 132.5(12)
O6A C30A C31A 109.6(11)
C32A C31A C36A 120.0
C32A C31A C30A 116.1(8)
C36A C31A C30A 123.6(8)
C33A C32A C31A 120.0
C34A C33A C32A 120.0
C35A C34A C33A 120.0
C34A C35A C36A 120.0
C35A C36A C31A 120.0
C21A C38A C39A 120.8(9)
C21A C38A C43A 118.8(9)
C39A C38A C43A 120.0
C38A C39A C40A 120.0
C41A C40A C39A 120.0
C42A C41A C40A 120.0
C41A C42A C43A 120.0
C42A C43A C38A 120.0
C3B O2B C5B 97.3(8)
C30B O6B C13B 118.4(10)
C17B O8B C15B 118.4(9)
C23B O12B C22B 115.2(10)
C22B N1B C21B 129.7(11)
O1B C1B C2B 113.3(10)
O1B C1B C7B 116.9(9)
C2B C1B C7B 104.3(10)
C3B C2B C1B 119.8(10)
O2B C3B C2B 113.1(10)
O2B C3B C4B 87.7(8)
C2B C3B C4B 119.5(10)
O3B C4B C5B 116.8(10)
O3B C4B C3B 111.3(10)
C5B C4B C3B 87.3(8)
O3B C4B C6B 104.2(9)
C5B C4B C6B 119.4(10)
C3B C4B C6B 117.8(9)
O2B C5B C4B 87.8(9)
C7B C6B C4B 113.5(9)
C7B C6B C13B 109.4(10)
C4B C6B C13B 111.8(9)
C6B C7B C27B 124.0(10)
C6B C7B C8B 114.5(9)
C27B C7B C8B 106.3(9)
C6B C7B C1B 105.7(9)
C27B C7B C1B 107.5(9)
C8B C7B C1B 94.6(7)
O4B C8B C9B 125.0(12)
O4B C8B C7B 118.4(11)
C9B C8B C7B 116.4(8)
C10B C9B C8B 126.3(11)
C9B C10B C16B 119.0(11)
C9B C10B C11B 120.6(10)
C16B C10B C11B 117.5(9)
C28B C11B C12B 111.0(10)
C28B C11B C10B 119.0(10)
C12B C11B C10B 111.2(9)
C28B C11B C29B 100.5(9)
C12B C11B C29B 112.2(10)
C10B C11B C29B 102.0(10)
C13B C12B O5B 102.2(9)
C13B C12B C11B 113.7(10)
O5B C12B C11B 108.4(9)
C13B C12B C14B 118.2(10)
O5B C12B C14B 102.3(8)
C11B C12B C14B 110.5(10)
C12B C13B O6B 105.9(9)
C12B C13B C6B 116.8(9)
O6B C13B C6B 101.0(9)
C12B C14B C15B 112.6(8)
O8B C15B C16B 112.0(10)
O8B C15B C14B 110.7(8)
C16B C15B C14B 113.7(9)
C15B C16B C10B 106.3(8)
C15B C16B C37B 106.9(9)
C10B C16B C37B 120.3(9)
O9B C17B O8B 126.2(11)
O9B C17B C18B 126.5(10)
O8B C17B C18B 106.4(10)
C19B C18B C17B 122.8(10)
O10B C19B C18B 112.0(10)
O10B C19B C20B 127.2(10)
C18B C19B C20B 120.7(10)
C19B C20B O11B 111.9(10)
C19B C20B C21B 115.7(9)
O11B C20B C21B 114.9(9)
N1B C21B C38B 115.3(10)
N1B C21B C20B 98.9(9)
C38B C21B C20B 119.0(9)
O13B C22B N1B 132.0(14)
O13B C22B O12B 127.3(14)
N1B C22B O12B 100.7(12)
C24B C23B O12B 115.3(14)
C24B C23B C26B 111.4(17)
O12B C23B C26B 109.0(12)
C24B C23B C25B 118.2(15)
O12B C23B C25B 97.2(11)
C26B C23B C25B 104.5(15)
O7B C30B O6B 120.3(14)
O7B C30B C31B 124.4(14)
O6B C30B C31B 115.2(12)
C32B C31B C36B 120.0
C32B C31B C30B 120.7(9)
C36B C31B C30B 119.1(9)
C33B C32B C31B 120.0
C32B C33B C34B 120.0
C35B C34B C33B 120.0
C36B C35B C34B 120.0
C35B C36B C31B 120.0
C39B C38B C43B 120.0
C39B C38B C21B 120.3(8)
C43B C38B C21B 119.1(8)
C38B C39B C40B 120.0
C41B C40B C39B 120.0
C40B C41B C42B 120.0
C43B C42B C41B 120.0
C42B C43B C38B 120.0

loop_
_geom_bond_atom_site_label_1
_geom_bond_atom_site_label_2
_geom_bond_distance
O1A C1A 1.384(11)
O2A C3A 1.451(12)
O2A C5A 1.460(14)
O3A C4A 1.430(12)
O4A C8A 1.362(12)
O5A C12A 1.473(12)
O6A C30A 1.371(14)
O6A C13A 1.471(11)
O7A C30A 1.221(16)
O8A C17A 1.345(12)
O8A C15A 1.447(11)
O9A C17A 1.092(12)
O10A C19A 1.263(16)
O11A C20A 1.357(12)
O12A C22A 1.269(13)
O13A C22A 1.293(14)
O13A C23A 1.493(13)
N1A C22A 1.229(14)
N1A C21A 1.429(16)
C1A C7A 1.386(13)
C1A C2A 1.499(15)
C2A C3A 1.583(15)
C3A C4A 1.499(14)
C4A C6A 1.547(14)
C4A C5A 1.549(15)
C6A C13A 1.486(13)
C6A C7A 1.664(14)
C7A C8A 1.410(14)
C7A C27A 1.615(15)
C8A C9A 1.265(13)
C9A C10A 1.390(14)
C10A C16A 1.468(15)
C10A C11A 1.582(15)
C11A C12A 1.473(13)
C11A C28A 1.555(14)
C11A C29A 1.616(14)
C12A C14A 1.486(14)
C12A C13A 1.622(13)
C14A C15A 1.400(13)
C15A C16A 1.573(14)
C16A C37A 1.487(15)
C17A C18A 1.481(14)
C18A C19A 1.755(18)
C19A C20A 1.583(19)
C20A C21A 1.517(15)
C21A C38A 1.368(14)
C23A C25A 1.354(19)
C23A C26A 1.50(2)
C23A C24A 1.475(18)
C30A C31A 1.454(14)
C31A C32A 1.3900
C31A C36A 1.3900
C32A C33A 1.3900
C33A C34A 1.3900
C34A C35A 1.3900
C35A C36A 1.3900
C38A C39A 1.3900
C38A C43A 1.3900
C39A C40A 1.3900
C40A C41A 1.3900
C41A C42A 1.3900
C42A C43A 1.3900
O1B C1B 1.378(14)
O2B C3B 1.394(12)
O2B C5B 1.479(14)
O3B C4B 1.397(13)
O4B C8B 1.075(12)
O5B C12B 1.430(12)
O6B C30B 1.326(15)
O6B C13B 1.507(13)
O7B C30B 1.203(16)
O8B C17B 1.416(13)
O8B C15B 1.405(13)
O9B C17B 1.295(14)
O10B C19B 1.148(11)
O11B C20B 1.409(12)
O12B C23B 1.483(14)
O12B C22B 1.512(16)
O13B C22B 1.060(18)
N1B C22B 1.460(17)
N1B C21B 1.500(15)
C1B C2B 1.580(16)
C1B C7B 1.792(16)
C2B C3B 1.439(15)
C3B C4B 1.603(16)
C4B C5B 1.522(15)
C4B C6B 1.591(15)
C6B C7B 1.478(15)
C6B C13B 1.664(15)
C7B C27B 1.543(15)
C7B C8B 1.658(15)
C8B C9B 1.557(15)
C9B C10B 1.316(14)
C10B C16B 1.500(14)
C10B C11B 1.559(15)
C11B C28B 1.508(15)
C11B C12B 1.471(16)
C11B C29B 1.628(16)
C12B C13B 1.422(15)
C12B C14B 1.697(15)
C14B C15B 1.736(15)
C15B C16B 1.503(14)
C16B C37B 1.574(15)
C17B C18B 1.596(16)
C18B C19B 1.273(13)
C19B C20B 1.356(13)
C20B C21B 1.577(15)
C21B C38B 1.565(14)
C23B C24B 1.45(2)
C23B C26B 1.52(2)
C23B C25B 1.65(2)
C30B C31B 1.469(16)
C31B C32B 1.3900
C31B C36B 1.3900
C32B C33B 1.3900
C33B C34B 1.3900
C34B C35B 1.3900
C35B C36B 1.3900
C38B C39B 1.3900
C38B C43B 1.3900
C39B C40B 1.3900
C40B C41B 1.3900
C41B C42B 1.3900
C42B C43B 1.3900
